data_7103329
loop_
_publ_author_name
'Raynal, Matthieu'
'Cazin, Catherine S J'
'Vall\'ee, Christophe'
'Olivier-Bourbigou, H\'el\`ene'
'Braunstein, Pierre'

_publ_section_title
;
 An unprecedented, figure-of-eight, dinuclear iridium(I) dicarbene and
 new iridium(III) 'pincer' complexes.
;
_journal_issue 34
_journal_name_full 'Chemical communications (Cambridge, England)'
_journal_page_first 3983
_journal_page_last 3985
_journal_paper_doi 10.1039/b808806c
_journal_year 2008
_chemical_formula_moiety 'C52 H68 Ir2 N8, 2(F6 P), C2 H3 N'
_chemical_formula_sum 'C54 H71 F12 Ir2 N9 P2'
_chemical_formula_weight 1520.54
_space_group_IT_number 15
_symmetry_cell_setting monoclinic
_symmetry_Int_Tables_number 15
_symmetry_space_group_name_Hall '-C 2yc'
_symmetry_space_group_name_H-M 'C 1 2/c 1'
_atom_sites_solution_hydrogens geom
_atom_sites_solution_primary direct
_atom_sites_solution_secondary difmap
_audit_creation_method SHELXL-97
_cell_angle_alpha 90.00
_cell_angle_beta 112.8690(10)
_cell_angle_gamma 90.00
_cell_formula_units_Z 8
_cell_length_a 46.8657(11)
_cell_length_b 12.7769(4)
_cell_length_c 20.6145(4)
_cell_measurement_reflns_used 8000
_cell_measurement_temperature 173(2)
_cell_measurement_theta_max 26.48
_cell_measurement_theta_min 0.998
_cell_volume 11373.6(5)
_computing_cell_refinement 'HKL Scalepack (Otwinowski & Minor 1997)'
_computing_data_reduction 'HKL Denzo and Scalepack (Otwinowski & Minor 1997)'
_computing_molecular_graphics ORTEP-3
_computing_publication_material PLATON
_computing_structure_refinement 'SHELXL-97 (Sheldrick, 1997)'
_computing_structure_solution 'SHELXS-97 (Sheldrick, 1997)'
_diffrn_ambient_temperature 173(2)
_diffrn_detector_area_resol_mean 9
_diffrn_measured_fraction_theta_full 0.999
_diffrn_measured_fraction_theta_max 0.999
_diffrn_measurement_device_type KappaCCD
_diffrn_measurement_method CCD
_diffrn_radiation_monochromator graphite
_diffrn_radiation_probe x-ray
_diffrn_radiation_type MoK\a
_diffrn_radiation_wavelength 0.71073
_diffrn_reflns_av_R_equivalents 0.0610
_diffrn_reflns_av_sigmaI/netI 0.0878
_diffrn_reflns_limit_h_max 51
_diffrn_reflns_limit_h_min -58
_diffrn_reflns_limit_k_max 16
_diffrn_reflns_limit_k_min -14
_diffrn_reflns_limit_l_max 25
_diffrn_reflns_limit_l_min -20
_diffrn_reflns_number 30420
_diffrn_reflns_theta_full 26.50
_diffrn_reflns_theta_max 26.50
_diffrn_reflns_theta_min 1.66
_diffrn_source 'fine-focus sealed tube'
_exptl_absorpt_coefficient_mu 4.817
_exptl_absorpt_correction_type none
_exptl_crystal_colour orange
_exptl_crystal_density_diffrn 1.776
_exptl_crystal_density_method 'not measured'
_exptl_crystal_description prism
_exptl_crystal_F_000 6000
_exptl_crystal_size_max 0.04
_exptl_crystal_size_mid 0.03
_exptl_crystal_size_min 0.03
_refine_diff_density_max 1.724
_refine_diff_density_min -1.836
_refine_diff_density_rms 0.179
_refine_ls_extinction_method none
_refine_ls_goodness_of_fit_ref 0.956
_refine_ls_hydrogen_treatment constr
_refine_ls_matrix_type full
_refine_ls_number_parameters 713
_refine_ls_number_reflns 11771
_refine_ls_number_restraints 0
_refine_ls_restrained_S_all 0.956
_refine_ls_R_factor_all 0.0839
_refine_ls_R_factor_gt 0.0437
_refine_ls_shift/su_max 0.003
_refine_ls_shift/su_mean 0.000
_refine_ls_structure_factor_coef Fsqd
_refine_ls_weighting_details 'calc w=1/[\s^2^(Fo^2^)+(0.0469P)^2^+0.0000P] where P=(Fo^2^+2Fc^2^)/3'
_refine_ls_weighting_scheme calc
_refine_ls_wR_factor_gt 0.0883
_refine_ls_wR_factor_ref 0.0993
_reflns_number_gt 8008
_reflns_number_total 11771
_reflns_threshold_expression >2sigma(I)
_cod_data_source_file b808806c.txt
_cod_data_source_block 1
_cod_original_sg_symbol_H-M 'C 2/c'
_cod_database_code 7103329

loop_
_symmetry_equiv_pos_as_xyz
'x, y, z'
'-x, y, -z+1/2'
'x+1/2, y+1/2, z'
'-x+1/2, y+1/2, -z+1/2'
'-x, -y, -z'
'x, -y, z-1/2'
'-x+1/2, -y+1/2, -z'
'x+1/2, -y+1/2, z-1/2'

loop_
_atom_site_label
_atom_site_type_symbol
_atom_site_fract_x
_atom_site_fract_y
_atom_site_fract_z
_atom_site_U_iso_or_equiv
_atom_site_adp_type
_atom_site_occupancy
_atom_site_symmetry_multiplicity
_atom_site_calc_flag
_atom_site_refinement_flags
_atom_site_disorder_assembly
_atom_site_disorder_group
Ir1 Ir 0.675930(5) 0.16025(2) 0.990391(12) 0.02267(8) Uani 1 1 d . . .
Ir2 Ir 0.599861(6) 0.73374(2) 0.778447(12) 0.02323(8) Uani 1 1 d . . .
C1 C 0.68119(12) 0.0988(5) 0.9038(3) 0.0208(14) Uani 1 1 d . . .
C2 C 0.69866(14) -0.0051(6) 0.8379(3) 0.0305(16) Uani 1 1 d . . .
H2 H 0.7066 -0.0633 0.8234 0.037 Uiso 1 1 calc R . .
C3 C 0.69130(14) 0.0863(5) 0.8046(3) 0.0310(16) Uani 1 1 d . . .
H3 H 0.6932 0.1046 0.7628 0.037 Uiso 1 1 calc R . .
C4 C 0.69890(14) -0.0809(5) 0.9506(3) 0.0305(15) Uani 1 1 d . . .
H4A H 0.6849 -0.1391 0.9307 0.037 Uiso 1 1 calc R . .
H4B H 0.6951 -0.0548 0.9907 0.037 Uiso 1 1 calc R . .
C5 C 0.73216(15) -0.1197(6) 0.9754(4) 0.0405(18) Uani 1 1 d . . .
H5A H 0.7354 -0.1524 0.9369 0.061 Uiso 1 1 calc R . .
H5B H 0.7360 -0.1695 1.0127 0.061 Uiso 1 1 calc R . .
H5C H 0.7461 -0.0616 0.9923 0.061 Uiso 1 1 calc R . .
C6 C 0.67046(14) 0.2585(5) 0.8264(3) 0.0287(15) Uani 1 1 d . . .
H6A H 0.6851 0.2923 0.8104 0.034 Uiso 1 1 calc R . .
H6B H 0.6713 0.2948 0.8684 0.034 Uiso 1 1 calc R . .
C7 C 0.63814(13) 0.2697(5) 0.7699(3) 0.0219(14) Uani 1 1 d . . .
C8 C 0.62136(15) 0.1867(5) 0.7304(3) 0.0299(16) Uani 1 1 d . . .
H8 H 0.6297 0.1195 0.7383 0.036 Uiso 1 1 calc R . .
C9 C 0.59212(15) 0.2040(5) 0.6792(3) 0.0354(17) Uani 1 1 d . . .
H9 H 0.5810 0.1478 0.6525 0.043 Uiso 1 1 calc R . .
C10 C 0.57910(16) 0.3019(5) 0.6667(3) 0.0349(17) Uani 1 1 d . . .
H10 H 0.5595 0.3121 0.6317 0.042 Uiso 1 1 calc R . .
C11 C 0.59545(14) 0.3858(5) 0.7070(3) 0.0230(14) Uani 1 1 d . . .
C12 C 0.62497(14) 0.3687(5) 0.7584(3) 0.0248(14) Uani 1 1 d . . .
H12 H 0.6360 0.4246 0.7855 0.030 Uiso 1 1 calc R . .
C13 C 0.58075(14) 0.4928(5) 0.6969(3) 0.0292(15) Uani 1 1 d . . .
H13A H 0.5960 0.5450 0.6983 0.035 Uiso 1 1 calc R . .
H13B H 0.5640 0.4961 0.6509 0.035 Uiso 1 1 calc R . .
C14 C 0.57447(13) 0.6074(5) 0.7879(3) 0.0208(14) Uani 1 1 d . . .
C15 C 0.54125(14) 0.5069(5) 0.8149(3) 0.0340(16) Uani 1 1 d . . .
H15 H 0.5281 0.4842 0.8360 0.041 Uiso 1 1 calc R . .
C16 C 0.54826(14) 0.4554(5) 0.7671(3) 0.0332(16) Uani 1 1 d . . .
H16 H 0.5409 0.3901 0.7481 0.040 Uiso 1 1 calc R . .
C17 C 0.55495(15) 0.6801(5) 0.8768(3) 0.0346(17) Uani 1 1 d . . .
H17A H 0.5677 0.7396 0.8764 0.042 Uiso 1 1 calc R . .
H17B H 0.5631 0.6509 0.9239 0.042 Uiso 1 1 calc R . .
C18 C 0.52205(16) 0.7179(6) 0.8597(4) 0.052(2) Uani 1 1 d . . .
H18A H 0.5136 0.7454 0.8127 0.077 Uiso 1 1 calc R . .
H18B H 0.5222 0.7718 0.8923 0.077 Uiso 1 1 calc R . .
H18C H 0.5095 0.6605 0.8633 0.077 Uiso 1 1 calc R . .
C19 C 0.64239(14) 0.6711(5) 0.8388(3) 0.0275(15) Uani 1 1 d . . .
C20 C 0.69185(15) 0.6126(6) 0.8750(4) 0.0399(18) Uani 1 1 d . . .
H20 H 0.7106 0.5915 0.8739 0.048 Uiso 1 1 calc R . .
C21 C 0.68480(14) 0.6189(5) 0.9319(3) 0.0331(16) Uani 1 1 d . . .
H21 H 0.6978 0.6025 0.9779 0.040 Uiso 1 1 calc R . .
C22 C 0.66413(17) 0.6474(6) 0.7456(4) 0.0435(19) Uani 1 1 d . . .
H22A H 0.6757 0.7079 0.7408 0.052 Uiso 1 1 calc R . .
H22B H 0.6427 0.6565 0.7135 0.052 Uiso 1 1 calc R . .
C23 C 0.6769(2) 0.5509(7) 0.7247(4) 0.062(2) Uani 1 1 d . . .
H23A H 0.6991 0.5508 0.7479 0.093 Uiso 1 1 calc R . .
H23B H 0.6711 0.5506 0.6747 0.093 Uiso 1 1 calc R . .
H23C H 0.6687 0.4898 0.7384 0.093 Uiso 1 1 calc R . .
C24 C 0.63831(15) 0.6645(5) 0.9565(3) 0.0301(16) Uani 1 1 d . . .
H24A H 0.6214 0.7133 0.9353 0.036 Uiso 1 1 calc R . .
H24B H 0.6522 0.6946 1.0007 0.036 Uiso 1 1 calc R . .
C25 C 0.62540(14) 0.5636(5) 0.9720(3) 0.0258(15) Uani 1 1 d . . .
C26 C 0.61397(16) 0.5607(6) 1.0243(3) 0.0384(18) Uani 1 1 d . . .
H26 H 0.6162 0.6190 1.0529 0.046 Uiso 1 1 calc R . .
C27 C 0.59935(17) 0.4735(6) 1.0351(3) 0.0429(19) Uani 1 1 d . . .
H27 H 0.5917 0.4735 1.0704 0.051 Uiso 1 1 calc R . .
C28 C 0.59597(15) 0.3851(6) 0.9936(3) 0.0356(17) Uani 1 1 d . . .
H28 H 0.5856 0.3267 1.0004 0.043 Uiso 1 1 calc R . .
C29 C 0.60816(14) 0.3844(5) 0.9418(3) 0.0275(15) Uani 1 1 d . . .
C30 C 0.62278(13) 0.4734(5) 0.9328(3) 0.0253(15) Uani 1 1 d . . .
H30 H 0.6313 0.4729 0.8988 0.030 Uiso 1 1 calc R . .
C31 C 0.60607(15) 0.2897(5) 0.8963(3) 0.0310(16) Uani 1 1 d . . .
H31A H 0.5877 0.2966 0.8533 0.037 Uiso 1 1 calc R . .
H31B H 0.6239 0.2897 0.8834 0.037 Uiso 1 1 calc R . .
C32 C 0.62951(13) 0.1260(5) 0.9618(3) 0.0213(14) Uani 1 1 d . . .
C33 C 0.58566(14) 0.0515(5) 0.9603(3) 0.0322(16) Uani 1 1 d . . .
H33 H 0.5723 0.0034 0.9675 0.039 Uiso 1 1 calc R . .
C34 C 0.57793(14) 0.1428(5) 0.9270(3) 0.0286(15) Uani 1 1 d . . .
H34 H 0.5581 0.1706 0.9067 0.034 Uiso 1 1 calc R . .
C35 C 0.63524(16) -0.0523(5) 1.0144(4) 0.0369(17) Uani 1 1 d . . .
H35A H 0.6565 -0.0323 1.0423 0.044 Uiso 1 1 calc R . .
H35B H 0.6356 -0.0980 0.9771 0.044 Uiso 1 1 calc R . .
C36 C 0.62302(19) -0.1130(6) 1.0603(4) 0.055(2) Uani 1 1 d . . .
H36A H 0.6229 -0.0690 1.0979 0.082 Uiso 1 1 calc R . .
H36B H 0.6360 -0.1726 1.0795 0.082 Uiso 1 1 calc R . .
H36C H 0.6023 -0.1361 1.0328 0.082 Uiso 1 1 calc R . .
C37 C 0.67471(14) 0.2734(5) 1.0707(3) 0.0302(16) Uani 1 1 d . . .
H37 H 0.6549 0.2906 1.0391 0.036 Uiso 1 1 calc R . .
C38 C 0.67945(15) 0.1739(6) 1.0996(3) 0.0355(18) Uani 1 1 d . . .
H38 H 0.6621 0.1311 1.0877 0.043 Uiso 1 1 calc R . .
C39 C 0.70987(15) 0.1276(6) 1.1486(3) 0.0426(19) Uani 1 1 d . . .
H39A H 0.7077 0.0522 1.1501 0.051 Uiso 1 1 calc R . .
H39B H 0.7149 0.1545 1.1957 0.051 Uiso 1 1 calc R . .
C40 C 0.73671(15) 0.1530(6) 1.1254(3) 0.0389(18) Uani 1 1 d . . .
H40A H 0.7456 0.2201 1.1450 0.047 Uiso 1 1 calc R . .
H40B H 0.7527 0.1004 1.1443 0.047 Uiso 1 1 calc R . .
C41 C 0.72652(13) 0.1569(5) 1.0462(3) 0.0295(16) Uani 1 1 d . . .
H41 H 0.7259 0.0946 1.0223 0.035 Uiso 1 1 calc R . .
C42 C 0.71799(13) 0.2495(5) 1.0071(3) 0.0276(16) Uani 1 1 d . . .
H42 H 0.7130 0.2446 0.9589 0.033 Uiso 1 1 calc R . .
C43 C 0.71617(16) 0.3554(6) 1.0359(4) 0.0396(18) Uani 1 1 d . . .
H43A H 0.7053 0.4021 0.9970 0.048 Uiso 1 1 calc R . .
H43B H 0.7370 0.3824 1.0598 0.048 Uiso 1 1 calc R . .
C44 C 0.69984(16) 0.3563(6) 1.0873(3) 0.0388(18) Uani 1 1 d . . .
H44A H 0.7151 0.3451 1.1347 0.047 Uiso 1 1 calc R . .
H44B H 0.6907 0.4247 1.0861 0.047 Uiso 1 1 calc R . .
C45 C 0.5780(2) 0.8191(6) 0.6314(4) 0.054(2) Uani 1 1 d . . .
H45A H 0.5623 0.8572 0.5937 0.065 Uiso 1 1 calc R . .
H45B H 0.5856 0.7638 0.6101 0.065 Uiso 1 1 calc R . .
C46 C 0.60486(19) 0.8939(6) 0.6702(4) 0.051(2) Uani 1 1 d . . .
H46A H 0.6188 0.8961 0.6455 0.061 Uiso 1 1 calc R . .
H46B H 0.5967 0.9639 0.6694 0.061 Uiso 1 1 calc R . .
C47 C 0.62270(16) 0.8620(5) 0.7449(3) 0.0353(17) Uani 1 1 d . . .
H47 H 0.6392 0.8165 0.7532 0.042 Uiso 1 1 calc R . .
C48 C 0.61685(15) 0.8942(5) 0.8037(3) 0.0320(16) Uani 1 1 d . . .
H48 H 0.6306 0.8718 0.8476 0.038 Uiso 1 1 calc R . .
C49 C 0.59037(16) 0.9613(5) 0.8018(4) 0.0428(19) Uani 1 1 d . . .
H49A H 0.5956 1.0340 0.7983 0.051 Uiso 1 1 calc R . .
H49B H 0.5878 0.9531 0.8459 0.051 Uiso 1 1 calc R . .
C50 C 0.55944(16) 0.9374(5) 0.7412(4) 0.0430(19) Uani 1 1 d . . .
H50A H 0.5426 0.9629 0.7531 0.052 Uiso 1 1 calc R . .
H50B H 0.5585 0.9735 0.6991 0.052 Uiso 1 1 calc R . .
C51 C 0.55569(14) 0.8212(5) 0.7271(3) 0.0353(17) Uani 1 1 d . . .
H51 H 0.5477 0.7813 0.7539 0.042 Uiso 1 1 calc R . .
C52 C 0.56341(16) 0.7703(5) 0.6769(3) 0.0385(18) Uani 1 1 d . . .
H52 H 0.5591 0.6991 0.6709 0.046 Uiso 1 1 calc R . .
C53 C 0.52028(18) 0.1243(7) 0.5287(4) 0.049(2) Uani 1 1 d . . .
C54 C 0.49733(18) 0.1753(6) 0.5469(4) 0.055(2) Uani 1 1 d . . .
H54A H 0.4838 0.1239 0.5536 0.083 Uiso 1 1 calc R . .
H54B H 0.4855 0.2221 0.5097 0.083 Uiso 1 1 calc R . .
H54C H 0.5072 0.2143 0.5896 0.083 Uiso 1 1 calc R . .
N1 N 0.69239(11) 0.0022(4) 0.8978(2) 0.0251(12) Uani 1 1 d . . .
N2 N 0.68018(12) 0.1493(4) 0.8449(2) 0.0261(12) Uani 1 1 d . . .
N3 N 0.56861(11) 0.5177(4) 0.7510(3) 0.0244(12) Uani 1 1 d . . .
N4 N 0.55727(11) 0.6007(4) 0.8273(3) 0.0282(13) Uani 1 1 d . . .
N5 N 0.66548(11) 0.6439(4) 0.8179(3) 0.0294(13) Uani 1 1 d . . .
N6 N 0.61781(11) 0.0416(4) 0.9825(2) 0.0236(12) Uani 1 1 d . . .
N7 N 0.60476(11) 0.1885(4) 0.9283(2) 0.0231(12) Uani 1 1 d . . .
N8 N 0.65485(11) 0.6541(4) 0.9102(3) 0.0275(12) Uani 1 1 d . . .
N9 N 0.53870(18) 0.0836(7) 0.5168(5) 0.094(3) Uani 1 1 d . . .
P1 P 0.5000 0.1824(2) 0.7500 0.0316(6) Uani 1 2 d S . .
P2 P 0.5000 0.5000 0.5000 0.0406(7) Uani 1 2 d S . .
F1 F 0.48972(9) 0.0938(3) 0.69048(19) 0.0455(11) Uani 1 1 d . . .
F2 F 0.48943(10) 0.2713(3) 0.6905(2) 0.0461(11) Uani 1 1 d . . .
F3 F 0.46604(9) 0.1831(3) 0.7511(2) 0.0504(11) Uani 1 1 d . . .
F4 F 0.47443(10) 0.4127(4) 0.4620(2) 0.0681(14) Uani 1 1 d . . .
F5 F 0.50042(11) 0.4666(4) 0.5747(2) 0.0728(15) Uani 1 1 d . . .
F6 F 0.47348(10) 0.5833(4) 0.4907(2) 0.0636(13) Uani 1 1 d . . .
P3A P 0.72463(10) 0.2274(4) 0.6623(2) 0.0359(10) Uiso 0.50 1 d P A 1
F7A F 0.7340(3) 0.1300(10) 0.6297(6) 0.098(4) Uiso 0.50 1 d P A 1
F8A F 0.7180(3) 0.3184(13) 0.7112(7) 0.112(5) Uiso 0.50 1 d P A 1
F9A F 0.6964(2) 0.1580(8) 0.6528(5) 0.075(3) Uiso 0.50 1 d P A 1
F10A F 0.7401(3) 0.1693(9) 0.7328(6) 0.066(3) Uiso 0.50 1 d P A 1
F11A F 0.7082(2) 0.2710(9) 0.5799(5) 0.062(3) Uiso 0.50 1 d P A 1
F12A F 0.7552(4) 0.2830(13) 0.6714(8) 0.101(5) Uiso 0.50 1 d P A 1
P3B P 0.71620(10) 0.2709(4) 0.6551(2) 0.0402(11) Uiso 0.50 1 d P B 2
F7B F 0.7019(4) 0.1794(15) 0.6002(10) 0.165(7) Uiso 0.50 1 d P B 2
F8B F 0.7301(3) 0.3644(11) 0.6993(7) 0.106(4) Uiso 0.50 1 d P B 2
F9B F 0.6848(3) 0.2838(10) 0.6554(7) 0.108(4) Uiso 0.50 1 d P B 2
F10B F 0.7095(3) 0.3440(12) 0.5976(8) 0.124(5) Uiso 0.50 1 d P B 2
F11B F 0.7528(4) 0.2421(13) 0.6556(8) 0.107(6) Uiso 0.50 1 d P B 2
F12B F 0.7287(4) 0.2087(15) 0.7298(9) 0.133(6) Uiso 0.50 1 d P B 2

loop_
_atom_site_aniso_label
_atom_site_aniso_U_11
_atom_site_aniso_U_22
_atom_site_aniso_U_33
_atom_site_aniso_U_23
_atom_site_aniso_U_13
_atom_site_aniso_U_12
Ir1 0.01661(13) 0.03017(16) 0.02178(13) -0.00003(11) 0.00807(10) -0.00094(11)
Ir2 0.02012(13) 0.02515(15) 0.02385(14) 0.00169(11) 0.00793(10) 0.00042(11)
C1 0.013(3) 0.027(4) 0.024(3) 0.002(3) 0.009(3) -0.001(3)
C2 0.030(4) 0.042(4) 0.023(3) -0.002(3) 0.014(3) 0.007(3)
C3 0.033(4) 0.040(4) 0.020(3) -0.001(3) 0.011(3) 0.005(3)
C4 0.023(3) 0.026(4) 0.045(4) 0.007(3) 0.016(3) 0.005(3)
C5 0.029(4) 0.046(5) 0.046(4) 0.012(4) 0.015(3) 0.013(4)
C6 0.029(4) 0.030(4) 0.029(3) 0.006(3) 0.014(3) 0.000(3)
C7 0.022(3) 0.025(3) 0.024(3) 0.004(3) 0.014(3) 0.002(3)
C8 0.040(4) 0.019(3) 0.032(4) -0.005(3) 0.015(3) -0.001(3)
C9 0.030(4) 0.024(4) 0.041(4) -0.006(3) 0.002(3) -0.008(3)
C10 0.032(4) 0.035(4) 0.028(4) -0.002(3) 0.001(3) 0.004(3)
C11 0.027(3) 0.024(3) 0.020(3) -0.001(3) 0.012(3) -0.002(3)
C12 0.029(4) 0.025(4) 0.022(3) -0.002(3) 0.012(3) -0.007(3)
C13 0.029(4) 0.034(4) 0.029(3) 0.002(3) 0.015(3) -0.002(3)
C14 0.015(3) 0.023(3) 0.022(3) 0.009(3) 0.005(3) 0.009(3)
C15 0.019(3) 0.042(4) 0.040(4) 0.005(4) 0.010(3) -0.003(3)
C16 0.025(4) 0.029(4) 0.045(4) 0.006(3) 0.013(3) -0.004(3)
C17 0.030(4) 0.044(4) 0.031(4) -0.002(3) 0.014(3) 0.006(3)
C18 0.041(5) 0.072(6) 0.042(4) 0.002(4) 0.016(4) 0.022(4)
C19 0.016(3) 0.030(4) 0.034(4) -0.001(3) 0.007(3) -0.005(3)
C20 0.022(4) 0.046(5) 0.049(4) 0.002(4) 0.011(3) 0.004(3)
C21 0.022(4) 0.035(4) 0.039(4) 0.009(3) 0.008(3) 0.004(3)
C22 0.037(4) 0.055(5) 0.044(4) 0.011(4) 0.022(4) 0.006(4)
C23 0.081(6) 0.063(6) 0.070(6) 0.001(5) 0.060(5) 0.006(5)
C24 0.031(4) 0.031(4) 0.025(3) -0.005(3) 0.008(3) 0.005(3)
C25 0.025(3) 0.032(4) 0.021(3) 0.003(3) 0.009(3) 0.007(3)
C26 0.055(5) 0.032(4) 0.030(4) 0.004(3) 0.019(4) 0.007(4)
C27 0.057(5) 0.050(5) 0.036(4) 0.005(4) 0.034(4) 0.006(4)
C28 0.033(4) 0.044(4) 0.039(4) 0.008(4) 0.024(3) 0.003(3)
C29 0.025(3) 0.037(4) 0.021(3) 0.005(3) 0.010(3) 0.007(3)
C30 0.025(3) 0.032(4) 0.022(3) 0.006(3) 0.013(3) 0.003(3)
C31 0.025(4) 0.041(4) 0.029(4) 0.008(3) 0.013(3) 0.002(3)
C32 0.024(3) 0.021(3) 0.019(3) -0.006(3) 0.008(3) 0.000(3)
C33 0.017(3) 0.040(4) 0.045(4) -0.003(4) 0.018(3) -0.009(3)
C34 0.020(3) 0.035(4) 0.033(4) -0.005(3) 0.014(3) -0.002(3)
C35 0.042(4) 0.027(4) 0.047(4) 0.011(3) 0.023(4) 0.011(3)
C36 0.068(6) 0.042(5) 0.075(6) 0.027(4) 0.052(5) 0.021(4)
C37 0.021(3) 0.042(4) 0.023(3) -0.011(3) 0.004(3) -0.006(3)
C38 0.031(4) 0.059(5) 0.020(3) -0.005(4) 0.013(3) -0.011(4)
C39 0.044(5) 0.055(5) 0.020(3) 0.000(4) 0.003(3) -0.005(4)
C40 0.027(4) 0.056(5) 0.028(4) -0.002(4) 0.005(3) 0.004(4)
C41 0.011(3) 0.042(4) 0.028(3) -0.012(3) -0.001(3) -0.004(3)
C42 0.012(3) 0.040(4) 0.027(3) -0.007(3) 0.004(3) -0.011(3)
C43 0.031(4) 0.049(5) 0.046(4) -0.014(4) 0.021(3) -0.011(4)
C44 0.035(4) 0.045(5) 0.032(4) -0.004(3) 0.010(3) 0.003(4)
C45 0.083(6) 0.043(5) 0.034(4) 0.004(4) 0.021(4) 0.009(5)
C46 0.069(6) 0.040(5) 0.054(5) 0.021(4) 0.036(4) 0.006(4)
C47 0.037(4) 0.024(4) 0.046(4) 0.008(3) 0.019(3) 0.000(3)
C48 0.030(4) 0.026(4) 0.035(4) 0.001(3) 0.007(3) -0.002(3)
C49 0.058(5) 0.017(4) 0.046(4) -0.010(3) 0.012(4) -0.011(4)
C50 0.049(5) 0.034(4) 0.049(4) 0.002(4) 0.021(4) 0.018(4)
C51 0.021(4) 0.038(4) 0.036(4) 0.006(4) -0.001(3) 0.011(3)
C52 0.045(4) 0.029(4) 0.024(4) 0.007(3) -0.005(3) 0.006(4)
C53 0.031(4) 0.062(6) 0.049(5) -0.009(4) 0.012(4) -0.002(4)
C54 0.044(5) 0.054(5) 0.078(6) -0.009(5) 0.035(5) 0.000(4)
N1 0.022(3) 0.028(3) 0.028(3) 0.002(2) 0.013(2) 0.002(2)
N2 0.028(3) 0.028(3) 0.025(3) 0.000(2) 0.013(2) 0.002(2)
N3 0.021(3) 0.024(3) 0.028(3) 0.004(2) 0.009(2) 0.003(2)
N4 0.023(3) 0.033(3) 0.031(3) 0.005(3) 0.013(2) 0.000(3)
N5 0.017(3) 0.038(3) 0.033(3) 0.002(3) 0.010(2) 0.004(3)
N6 0.018(3) 0.025(3) 0.027(3) 0.004(2) 0.008(2) -0.005(2)
N7 0.015(3) 0.029(3) 0.024(3) 0.003(2) 0.008(2) 0.000(2)
N8 0.022(3) 0.028(3) 0.030(3) 0.002(3) 0.007(2) 0.000(2)
N9 0.051(5) 0.116(8) 0.119(7) -0.054(6) 0.037(5) 0.003(5)
P1 0.0279(13) 0.0304(14) 0.0347(14) 0.000 0.0102(11) 0.000
P2 0.0336(15) 0.0516(18) 0.0318(14) 0.0046(14) 0.0076(12) 0.0124(14)
F1 0.046(2) 0.037(2) 0.044(2) -0.008(2) 0.0078(19) 0.003(2)
F2 0.056(3) 0.035(2) 0.047(2) 0.006(2) 0.020(2) 0.010(2)
F3 0.034(2) 0.050(3) 0.074(3) -0.002(2) 0.028(2) 0.001(2)
F4 0.046(3) 0.065(3) 0.069(3) -0.003(3) -0.004(2) -0.004(2)
F5 0.082(4) 0.095(4) 0.045(3) 0.015(3) 0.028(3) 0.014(3)
F6 0.045(3) 0.077(3) 0.063(3) 0.003(3) 0.015(2) 0.024(3)

loop_
_atom_type_symbol
_atom_type_description
_atom_type_scat_dispersion_real
_atom_type_scat_dispersion_imag
_atom_type_scat_source
Ir Ir -1.4442 7.9887 'International Tables Vol C Tables 4.2.6.8 and 6.1.1.4'
C C 0.0033 0.0016 'International Tables Vol C Tables 4.2.6.8 and 6.1.1.4'
N N 0.0061 0.0033 'International Tables Vol C Tables 4.2.6.8 and 6.1.1.4'
P P 0.1023 0.0942 'International Tables Vol C Tables 4.2.6.8 and 6.1.1.4'
F F 0.0171 0.0103 'International Tables Vol C Tables 4.2.6.8 and 6.1.1.4'
H H 0.0000 0.0000 'International Tables Vol C Tables 4.2.6.8 and 6.1.1.4'

loop_
_geom_angle_atom_site_label_1
_geom_angle_atom_site_label_2
_geom_angle_atom_site_label_3
_geom_angle
_geom_angle_site_symmetry_1
_geom_angle_site_symmetry_3
_geom_angle_publ_flag
C1 Ir1 C32 98.1(2) . . ?
C1 Ir1 C42 86.1(2) . . ?
C32 Ir1 C42 160.0(2) . . ?
C1 Ir1 C41 88.8(2) . . ?
C32 Ir1 C41 161.2(2) . . ?
C42 Ir1 C41 37.3(2) . . ?
C1 Ir1 C38 159.2(2) . . ?
C32 Ir1 C38 87.7(2) . . ?
C42 Ir1 C38 95.3(2) . . ?
C41 Ir1 C38 80.2(2) . . ?
C1 Ir1 C37 161.3(2) . . ?
C32 Ir1 C37 91.2(2) . . ?
C42 Ir1 C37 79.9(2) . . ?
C41 Ir1 C37 87.6(2) . . ?
C38 Ir1 C37 36.5(2) . . ?
C19 Ir2 C14 95.6(2) . . ?
C19 Ir2 C52 151.5(3) . . ?
C14 Ir2 C52 89.6(2) . . ?
C19 Ir2 C48 92.5(2) . . ?
C14 Ir2 C48 152.0(2) . . ?
C52 Ir2 C48 96.0(3) . . ?
C19 Ir2 C47 90.2(2) . . ?
C14 Ir2 C47 168.2(2) . . ?
C52 Ir2 C47 80.5(3) . . ?
C48 Ir2 C47 37.2(2) . . ?
C19 Ir2 C51 170.5(2) . . ?
C14 Ir2 C51 88.5(2) . . ?
C52 Ir2 C51 36.6(2) . . ?
C48 Ir2 C51 80.1(2) . . ?
C47 Ir2 C51 87.3(3) . . ?
N2 C1 N1 103.2(5) . . ?
N2 C1 Ir1 128.4(4) . . ?
N1 C1 Ir1 127.3(4) . . ?
C3 C2 N1 107.4(6) . . ?
C3 C2 H2 126.3 . . ?
N1 C2 H2 126.3 . . ?
C2 C3 N2 106.4(5) . . ?
C2 C3 H3 126.8 . . ?
N2 C3 H3 126.8 . . ?
N1 C4 C5 112.1(5) . . ?
N1 C4 H4A 109.2 . . ?
C5 C4 H4A 109.2 . . ?
N1 C4 H4B 109.2 . . ?
C5 C4 H4B 109.2 . . ?
H4A C4 H4B 107.9 . . ?
C4 C5 H5A 109.5 . . ?
C4 C5 H5B 109.5 . . ?
H5A C5 H5B 109.5 . . ?
C4 C5 H5C 109.5 . . ?
H5A C5 H5C 109.5 . . ?
H5B C5 H5C 109.5 . . ?
N2 C6 C7 113.9(5) . . ?
N2 C6 H6A 108.8 . . ?
C7 C6 H6A 108.8 . . ?
N2 C6 H6B 108.8 . . ?
C7 C6 H6B 108.8 . . ?
H6A C6 H6B 107.7 . . ?
C8 C7 C12 119.1(6) . . ?
C8 C7 C6 123.4(6) . . ?
C12 C7 C6 117.5(5) . . ?
C7 C8 C9 119.6(6) . . ?
C7 C8 H8 120.2 . . ?
C9 C8 H8 120.2 . . ?
C10 C9 C8 121.7(6) . . ?
C10 C9 H9 119.2 . . ?
C8 C9 H9 119.2 . . ?
C9 C10 C11 119.3(6) . . ?
C9 C10 H10 120.3 . . ?
C11 C10 H10 120.3 . . ?
C10 C11 C12 119.1(6) . . ?
C10 C11 C13 120.0(6) . . ?
C12 C11 C13 120.8(6) . . ?
C7 C12 C11 121.1(6) . . ?
C7 C12 H12 119.4 . . ?
C11 C12 H12 119.4 . . ?
N3 C13 C11 112.5(5) . . ?
N3 C13 H13A 109.1 . . ?
C11 C13 H13A 109.1 . . ?
N3 C13 H13B 109.1 . . ?
C11 C13 H13B 109.1 . . ?
H13A C13 H13B 107.8 . . ?
N3 C14 N4 104.3(5) . . ?
N3 C14 Ir2 127.9(4) . . ?
N4 C14 Ir2 127.5(5) . . ?
C16 C15 N4 107.1(6) . . ?
C16 C15 H15 126.5 . . ?
N4 C15 H15 126.5 . . ?
C15 C16 N3 106.6(6) . . ?
C15 C16 H16 126.7 . . ?
N3 C16 H16 126.7 . . ?
N4 C17 C18 113.6(5) . . ?
N4 C17 H17A 108.8 . . ?
C18 C17 H17A 108.8 . . ?
N4 C17 H17B 108.8 . . ?
C18 C17 H17B 108.8 . . ?
H17A C17 H17B 107.7 . . ?
C17 C18 H18A 109.5 . . ?
C17 C18 H18B 109.5 . . ?
H18A C18 H18B 109.5 . . ?
C17 C18 H18C 109.5 . . ?
H18A C18 H18C 109.5 . . ?
H18B C18 H18C 109.5 . . ?
N5 C19 N8 103.9(5) . . ?
N5 C19 Ir2 127.8(4) . . ?
N8 C19 Ir2 128.1(5) . . ?
C21 C20 N5 106.4(6) . . ?
C21 C20 H20 126.8 . . ?
N5 C20 H20 126.8 . . ?
C20 C21 N8 107.7(6) . . ?
C20 C21 H21 126.2 . . ?
N8 C21 H21 126.2 . . ?
N5 C22 C23 113.6(6) . . ?
N5 C22 H22A 108.8 . . ?
C23 C22 H22A 108.8 . . ?
N5 C22 H22B 108.8 . . ?
C23 C22 H22B 108.8 . . ?
H22A C22 H22B 107.7 . . ?
C22 C23 H23A 109.5 . . ?
C22 C23 H23B 109.5 . . ?
H23A C23 H23B 109.5 . . ?
C22 C23 H23C 109.5 . . ?
H23A C23 H23C 109.5 . . ?
H23B C23 H23C 109.5 . . ?
N8 C24 C25 114.9(5) . . ?
N8 C24 H24A 108.5 . . ?
C25 C24 H24A 108.5 . . ?
N8 C24 H24B 108.5 . . ?
C25 C24 H24B 108.5 . . ?
H24A C24 H24B 107.5 . . ?
C26 C25 C30 117.4(6) . . ?
C26 C25 C24 119.9(6) . . ?
C30 C25 C24 122.6(5) . . ?
C27 C26 C25 121.3(7) . . ?
C27 C26 H26 119.4 . . ?
C25 C26 H26 119.4 . . ?
C26 C27 C28 120.4(6) . . ?
C26 C27 H27 119.8 . . ?
C28 C27 H27 119.8 . . ?
C27 C28 C29 119.7(7) . . ?
C27 C28 H28 120.2 . . ?
C29 C28 H28 120.2 . . ?
C30 C29 C28 118.2(6) . . ?
C30 C29 C31 119.5(5) . . ?
C28 C29 C31 122.3(6) . . ?
C29 C30 C25 122.9(6) . . ?
C29 C30 H30 118.6 . . ?
C25 C30 H30 118.6 . . ?
N7 C31 C29 115.6(5) . . ?
N7 C31 H31A 108.4 . . ?
C29 C31 H31A 108.4 . . ?
N7 C31 H31B 108.4 . . ?
C29 C31 H31B 108.4 . . ?
H31A C31 H31B 107.4 . . ?
N6 C32 N7 105.0(5) . . ?
N6 C32 Ir1 126.1(4) . . ?
N7 C32 Ir1 128.2(4) . . ?
C34 C33 N6 106.9(6) . . ?
C34 C33 H33 126.6 . . ?
N6 C33 H33 126.6 . . ?
C33 C34 N7 107.3(5) . . ?
C33 C34 H34 126.3 . . ?
N7 C34 H34 126.3 . . ?
N6 C35 C36 115.3(6) . . ?
N6 C35 H35A 108.5 . . ?
C36 C35 H35A 108.5 . . ?
N6 C35 H35B 108.5 . . ?
C36 C35 H35B 108.5 . . ?
H35A C35 H35B 107.5 . . ?
C35 C36 H36A 109.5 . . ?
C35 C36 H36B 109.5 . . ?
H36A C36 H36B 109.5 . . ?
C35 C36 H36C 109.5 . . ?
H36A C36 H36C 109.5 . . ?
H36B C36 H36C 109.5 . . ?
C38 C37 C44 124.2(6) . . ?
C38 C37 Ir1 71.1(4) . . ?
C44 C37 Ir1 112.3(4) . . ?
C38 C37 H37 117.9 . . ?
C44 C37 H37 117.9 . . ?
Ir1 C37 H37 86.5 . . ?
C37 C38 C39 126.8(6) . . ?
C37 C38 Ir1 72.3(3) . . ?
C39 C38 Ir1 109.2(4) . . ?
C37 C38 H38 116.6 . . ?
C39 C38 H38 116.6 . . ?
Ir1 C38 H38 88.4 . . ?
C38 C39 C40 112.4(5) . . ?
C38 C39 H39A 109.1 . . ?
C40 C39 H39A 109.1 . . ?
C38 C39 H39B 109.1 . . ?
C40 C39 H39B 109.1 . . ?
H39A C39 H39B 107.9 . . ?
C41 C40 C39 112.8(5) . . ?
C41 C40 H40A 109.0 . . ?
C39 C40 H40A 109.0 . . ?
C41 C40 H40B 109.0 . . ?
C39 C40 H40B 109.0 . . ?
H40A C40 H40B 107.8 . . ?
C42 C41 C40 123.3(6) . . ?
C42 C41 Ir1 70.9(3) . . ?
C40 C41 Ir1 112.9(4) . . ?
C42 C41 H41 118.4 . . ?
C40 C41 H41 118.4 . . ?
Ir1 C41 H41 86.2 . . ?
C41 C42 C43 125.8(6) . . ?
C41 C42 Ir1 71.8(3) . . ?
C43 C42 Ir1 110.4(4) . . ?
C41 C42 H42 117.1 . . ?
C43 C42 H42 117.1 . . ?
Ir1 C42 H42 87.7 . . ?
C42 C43 C44 113.8(6) . . ?
C42 C43 H43A 108.8 . . ?
C44 C43 H43A 108.8 . . ?
C42 C43 H43B 108.8 . . ?
C44 C43 H43B 108.8 . . ?
H43A C43 H43B 107.7 . . ?
C37 C44 C43 113.0(5) . . ?
C37 C44 H44A 109.0 . . ?
C43 C44 H44A 109.0 . . ?
C37 C44 H44B 109.0 . . ?
C43 C44 H44B 109.0 . . ?
H44A C44 H44B 107.8 . . ?
C52 C45 C46 114.6(6) . . ?
C52 C45 H45A 108.6 . . ?
C46 C45 H45A 108.6 . . ?
C52 C45 H45B 108.6 . . ?
C46 C45 H45B 108.6 . . ?
H45A C45 H45B 107.6 . . ?
C47 C46 C45 112.5(6) . . ?
C47 C46 H46A 109.1 . . ?
C45 C46 H46A 109.1 . . ?
C47 C46 H46B 109.1 . . ?
C45 C46 H46B 109.1 . . ?
H46A C46 H46B 107.8 . . ?
C48 C47 C46 126.2(7) . . ?
C48 C47 Ir2 70.5(4) . . ?
C46 C47 Ir2 112.3(5) . . ?
C48 C47 H47 116.9 . . ?
C46 C47 H47 116.9 . . ?
Ir2 C47 H47 87.1 . . ?
C47 C48 C49 125.7(6) . . ?
C47 C48 Ir2 72.3(4) . . ?
C49 C48 Ir2 108.0(4) . . ?
C47 C48 H48 117.2 . . ?
C49 C48 H48 117.2 . . ?
Ir2 C48 H48 89.7 . . ?
C48 C49 C50 114.8(5) . . ?
C48 C49 H49A 108.6 . . ?
C50 C49 H49A 108.6 . . ?
C48 C49 H49B 108.6 . . ?
C50 C49 H49B 108.6 . . ?
H49A C49 H49B 107.5 . . ?
C51 C50 C49 110.8(5) . . ?
C51 C50 H50A 109.5 . . ?
C49 C50 H50A 109.5 . . ?
C51 C50 H50B 109.5 . . ?
C49 C50 H50B 109.5 . . ?
H50A C50 H50B 108.1 . . ?
C52 C51 C50 124.1(7) . . ?
C52 C51 Ir2 69.8(4) . . ?
C50 C51 Ir2 112.7(4) . . ?
C52 C51 H51 117.9 . . ?
C50 C51 H51 117.9 . . ?
Ir2 C51 H51 87.6 . . ?
C51 C52 C45 126.1(7) . . ?
C51 C52 Ir2 73.6(4) . . ?
C45 C52 Ir2 108.2(5) . . ?
C51 C52 H52 116.9 . . ?
C45 C52 H52 116.9 . . ?
Ir2 C52 H52 88.1 . . ?
N9 C53 C54 177.6(10) . . ?
C53 C54 H54A 109.5 . . ?
C53 C54 H54B 109.5 . . ?
H54A C54 H54B 109.5 . . ?
C53 C54 H54C 109.5 . . ?
H54A C54 H54C 109.5 . . ?
H54B C54 H54C 109.5 . . ?
C1 N1 C2 111.5(5) . . ?
C1 N1 C4 124.3(5) . . ?
C2 N1 C4 124.1(5) . . ?
C1 N2 C3 111.5(5) . . ?
C1 N2 C6 125.5(5) . . ?
C3 N2 C6 122.9(5) . . ?
C14 N3 C16 111.4(5) . . ?
C14 N3 C13 124.0(5) . . ?
C16 N3 C13 124.4(5) . . ?
C14 N4 C15 110.6(5) . . ?
C14 N4 C17 126.5(5) . . ?
C15 N4 C17 123.0(5) . . ?
C19 N5 C20 111.1(5) . . ?
C19 N5 C22 126.1(5) . . ?
C20 N5 C22 122.7(6) . . ?
C32 N6 C33 110.0(5) . . ?
C32 N6 C35 125.1(5) . . ?
C33 N6 C35 124.4(5) . . ?
C32 N7 C34 110.8(5) . . ?
C32 N7 C31 124.9(5) . . ?
C34 N7 C31 124.3(5) . . ?
C21 N8 C19 110.8(5) . . ?
C21 N8 C24 123.8(5) . . ?
C19 N8 C24 125.3(5) . . ?
F1 P1 F1 89.9(3) . 2_656 ?
F1 P1 F3 89.9(2) . 2_656 ?
F1 P1 F3 90.6(2) 2_656 2_656 ?
F1 P1 F3 90.6(2) . . ?
F1 P1 F3 89.9(2) 2_656 . ?
F3 P1 F3 179.4(4) 2_656 . ?
F1 P1 F2 179.5(2) . 2_656 ?
F1 P1 F2 90.18(19) 2_656 2_656 ?
F3 P1 F2 89.7(2) 2_656 2_656 ?
F3 P1 F2 89.9(2) . 2_656 ?
F1 P1 F2 90.18(19) . . ?
F1 P1 F2 179.5(2) 2_656 . ?
F3 P1 F2 89.9(2) 2_656 . ?
F3 P1 F2 89.7(2) . . ?
F2 P1 F2 89.7(3) 2_656 . ?
F6 P2 F6 180.0(3) 5_666 . ?
F6 P2 F5 90.7(2) 5_666 5_666 ?
F6 P2 F5 89.3(2) . 5_666 ?
F6 P2 F5 89.3(2) 5_666 . ?
F6 P2 F5 90.7(2) . . ?
F5 P2 F5 180.0(4) 5_666 . ?
F6 P2 F4 90.4(2) 5_666 5_666 ?
F6 P2 F4 89.6(2) . 5_666 ?
F5 P2 F4 90.7(3) 5_666 5_666 ?
F5 P2 F4 89.3(3) . 5_666 ?
F6 P2 F4 89.6(2) 5_666 . ?
F6 P2 F4 90.4(2) . . ?
F5 P2 F4 89.3(3) 5_666 . ?
F5 P2 F4 90.7(3) . . ?
F4 P2 F4 180.0(4) 5_666 . ?
F12A P3A F9A 172.3(8) . . ?
F12A P3A F10A 91.9(7) . . ?
F9A P3A F10A 84.8(6) . . ?
F12A P3A F7A 90.9(8) . . ?
F9A P3A F7A 81.8(6) . . ?
F10A P3A F7A 85.1(7) . . ?
F12A P3A F8A 89.3(8) . . ?
F9A P3A F8A 97.2(7) . . ?
F10A P3A F8A 83.9(7) . . ?
F7A P3A F8A 169.0(8) . . ?
F12A P3A F11A 90.5(7) . . ?
F9A P3A F11A 91.7(6) . . ?
F10A P3A F11A 170.4(7) . . ?
F7A P3A F11A 85.6(6) . . ?
F8A P3A F11A 105.5(7) . . ?
F10B P3B F9B 91.8(8) . . ?
F10B P3B F8B 83.5(8) . . ?
F9B P3B F8B 96.1(8) . . ?
F10B P3B F7B 89.7(9) . . ?
F9B P3B F7B 86.5(9) . . ?
F8B P3B F7B 172.8(10) . . ?
F10B P3B F12B 167.5(9) . . ?
F9B P3B F12B 92.5(8) . . ?
F8B P3B F12B 84.3(8) . . ?
F7B P3B F12B 102.3(10) . . ?
F10B P3B F11B 92.4(8) . . ?
F9B P3B F11B 174.3(9) . . ?
F8B P3B F11B 88.3(8) . . ?
F7B P3B F11B 89.5(9) . . ?
F12B P3B F11B 84.2(9) . . ?

loop_
_geom_bond_atom_site_label_1
_geom_bond_atom_site_label_2
_geom_bond_distance
_geom_bond_site_symmetry_2
_geom_bond_publ_flag
Ir1 C1 2.050(6) . ?
Ir1 C32 2.068(6) . ?
Ir1 C42 2.185(6) . ?
Ir1 C41 2.197(6) . ?
Ir1 C38 2.200(6) . ?
Ir1 C37 2.215(6) . ?
Ir2 C19 2.058(6) . ?
Ir2 C14 2.059(6) . ?
Ir2 C52 2.177(6) . ?
Ir2 C48 2.187(6) . ?
Ir2 C47 2.210(6) . ?
Ir2 C51 2.225(6) . ?
C1 N2 1.361(7) . ?
C1 N1 1.365(7) . ?
C2 C3 1.330(9) . ?
C2 N1 1.380(7) . ?
C2 H2 0.9300 . ?
C3 N2 1.394(7) . ?
C3 H3 0.9300 . ?
C4 N1 1.466(7) . ?
C4 C5 1.522(8) . ?
C4 H4A 0.9700 . ?
C4 H4B 0.9700 . ?
C5 H5A 0.9600 . ?
C5 H5B 0.9600 . ?
C5 H5C 0.9600 . ?
C6 N2 1.471(7) . ?
C6 C7 1.517(8) . ?
C6 H6A 0.9700 . ?
C6 H6B 0.9700 . ?
C7 C8 1.381(8) . ?
C7 C12 1.386(8) . ?
C8 C9 1.385(8) . ?
C8 H8 0.9300 . ?
C9 C10 1.372(9) . ?
C9 H9 0.9300 . ?
C10 C11 1.389(9) . ?
C10 H10 0.9300 . ?
C11 C12 1.395(8) . ?
C11 C13 1.509(8) . ?
C12 H12 0.9300 . ?
C13 N3 1.470(7) . ?
C13 H13A 0.9700 . ?
C13 H13B 0.9700 . ?
C14 N3 1.343(7) . ?
C14 N4 1.352(7) . ?
C15 C16 1.328(9) . ?
C15 N4 1.384(8) . ?
C15 H15 0.9300 . ?
C16 N3 1.378(8) . ?
C16 H16 0.9300 . ?
C17 N4 1.472(8) . ?
C17 C18 1.521(9) . ?
C17 H17A 0.9700 . ?
C17 H17B 0.9700 . ?
C18 H18A 0.9600 . ?
C18 H18B 0.9600 . ?
C18 H18C 0.9600 . ?
C19 N5 1.356(8) . ?
C19 N8 1.374(8) . ?
C20 C21 1.339(9) . ?
C20 N5 1.394(8) . ?
C20 H20 0.9300 . ?
C21 N8 1.373(8) . ?
C21 H21 0.9300 . ?
C22 N5 1.467(8) . ?
C22 C23 1.505(10) . ?
C22 H22A 0.9700 . ?
C22 H22B 0.9700 . ?
C23 H23A 0.9600 . ?
C23 H23B 0.9600 . ?
C23 H23C 0.9600 . ?
C24 N8 1.450(8) . ?
C24 C25 1.511(9) . ?
C24 H24A 0.9700 . ?
C24 H24B 0.9700 . ?
C25 C26 1.379(8) . ?
C25 C30 1.386(8) . ?
C26 C27 1.370(10) . ?
C26 H26 0.9300 . ?
C27 C28 1.387(9) . ?
C27 H27 0.9300 . ?
C28 C29 1.393(8) . ?
C28 H28 0.9300 . ?
C29 C30 1.377(9) . ?
C29 C31 1.511(9) . ?
C30 H30 0.9300 . ?
C31 N7 1.463(8) . ?
C31 H31A 0.9700 . ?
C31 H31B 0.9700 . ?
C32 N6 1.351(7) . ?
C32 N7 1.355(7) . ?
C33 C34 1.330(9) . ?
C33 N6 1.400(7) . ?
C33 H33 0.9300 . ?
C34 N7 1.377(7) . ?
C34 H34 0.9300 . ?
C35 N6 1.457(7) . ?
C35 C36 1.498(9) . ?
C35 H35A 0.9700 . ?
C35 H35B 0.9700 . ?
C36 H36A 0.9600 . ?
C36 H36B 0.9600 . ?
C36 H36C 0.9600 . ?
C37 C38 1.385(9) . ?
C37 C44 1.522(9) . ?
C37 H37 0.9300 . ?
C38 C39 1.511(9) . ?
C38 H38 0.9300 . ?
C39 C40 1.544(9) . ?
C39 H39A 0.9700 . ?
C39 H39B 0.9700 . ?
C40 C41 1.513(8) . ?
C40 H40A 0.9700 . ?
C40 H40B 0.9700 . ?
C41 C42 1.400(9) . ?
C41 H41 0.9300 . ?
C42 C43 1.493(9) . ?
C42 H42 0.9300 . ?
C43 C44 1.530(9) . ?
C43 H43A 0.9700 . ?
C43 H43B 0.9700 . ?
C44 H44A 0.9700 . ?
C44 H44B 0.9700 . ?
C45 C52 1.495(10) . ?
C45 C46 1.534(10) . ?
C45 H45A 0.9700 . ?
C45 H45B 0.9700 . ?
C46 C47 1.496(9) . ?
C46 H46A 0.9700 . ?
C46 H46B 0.9700 . ?
C47 C48 1.403(9) . ?
C47 H47 0.9300 . ?
C48 C49 1.497(9) . ?
C48 H48 0.9300 . ?
C49 C50 1.531(9) . ?
C49 H49A 0.9700 . ?
C49 H49B 0.9700 . ?
C50 C51 1.510(9) . ?
C50 H50A 0.9700 . ?
C50 H50B 0.9700 . ?
C51 C52 1.385(9) . ?
C51 H51 0.9300 . ?
C52 H52 0.9300 . ?
C53 N9 1.114(10) . ?
C53 C54 1.427(10) . ?
C54 H54A 0.9600 . ?
C54 H54B 0.9600 . ?
C54 H54C 0.9600 . ?
P1 F1 1.600(4) . ?
P1 F1 1.600(4) 2_656 ?
P1 F3 1.601(4) 2_656 ?
P1 F3 1.601(4) . ?
P1 F2 1.603(4) 2_656 ?
P1 F2 1.603(4) . ?
P2 F6 1.590(4) 5_666 ?
P2 F6 1.590(4) . ?
P2 F5 1.591(4) 5_666 ?
P2 F5 1.591(4) . ?
P2 F4 1.602(4) 5_666 ?
P2 F4 1.602(4) . ?
P3A F12A 1.544(16) . ?
P3A F9A 1.542(11) . ?
P3A F10A 1.540(12) . ?
P3A F7A 1.557(13) . ?
P3A F8A 1.647(16) . ?
P3A F11A 1.664(10) . ?
P3B F10B 1.444(14) . ?
P3B F9B 1.481(14) . ?
P3B F8B 1.490(14) . ?
P3B F7B 1.583(19) . ?
P3B F12B 1.626(18) . ?
P3B F11B 1.749(17) . ?
